data_7125978
loop_
_publ_author_name
'Wang, Fang'
'Feng, Lili'
'Dong, Shunxi'
'Liu, Xiaohua'
'Feng, Xiaoming'

_publ_section_title
;
 Chiral N,N'-dioxide-iron(iii)-catalyzed asymmetric sulfoxidation with
 hydrogen peroxide.
;
_journal_issue 21
_journal_name_full 'Chemical communications (Cambridge, England)'
_journal_page_first 3233
_journal_page_last 3236
_journal_paper_doi 10.1039/d0cc00434k
_journal_volume 56
_journal_year 2020
_chemical_absolute_configuration syn
_chemical_formula_moiety 'C59 H92 Fe N4 O6, 2(C F3 O3 S)'
_chemical_formula_sum 'C61 H92 F6 Fe N4 O12 S2'
_chemical_formula_weight 1307.35
_space_group_crystal_system tetragonal
_space_group_IT_number 94
_space_group_name_Hall 'P 4n 2n'
_space_group_name_H-M_alt 'P 42 21 2'
_atom_sites_solution_hydrogens mixed
_atom_sites_solution_primary dual
_atom_sites_solution_secondary difmap
_audit_creation_method SHELXL-2017/1
_audit_update_record
;
2020-01-18 deposited with the CCDC.	2020-02-10 downloaded from the CCDC.
;
_cell_angle_alpha 90
_cell_angle_beta 90
_cell_angle_gamma 90
_cell_formula_units_Z 4
_cell_length_a 28.876(2)
_cell_length_b 28.876(2)
_cell_length_c 11.5084(11)
_cell_measurement_reflns_used 9912
_cell_measurement_temperature 192(2)
_cell_measurement_theta_max 25.30
_cell_measurement_theta_min 2.37
_cell_volume 9596.0(13)
_computing_cell_refinement 'Bruker SAINT'
_computing_data_collection 'Bruker APEX3'
_computing_data_reduction 'Bruker SAINT'
_computing_molecular_graphics 'Bruker SHELXTL'
_computing_publication_material 'Bruker SHELXTL'
_computing_structure_refinement 'SHELXL-2017/1 (Sheldrick, 2017)'
_computing_structure_solution 'SHELXT (version 2014/5)'
_diffrn_ambient_temperature 192(2)
_diffrn_measured_fraction_theta_full 0.998
_diffrn_measured_fraction_theta_max 0.997
_diffrn_measurement_device_type 'Bruker D8 Photon II'
_diffrn_radiation_type MoK\a
_diffrn_radiation_wavelength 0.71073
_diffrn_reflns_av_R_equivalents 0.1570
_diffrn_reflns_av_unetI/netI 0.1228
_diffrn_reflns_Laue_measured_fraction_full 0.998
_diffrn_reflns_Laue_measured_fraction_max 0.997
_diffrn_reflns_limit_h_max 34
_diffrn_reflns_limit_h_min -34
_diffrn_reflns_limit_k_max 34
_diffrn_reflns_limit_k_min -34
_diffrn_reflns_limit_l_max 13
_diffrn_reflns_limit_l_min -13
_diffrn_reflns_number 248512
_diffrn_reflns_point_group_measured_fraction_full 0.999
_diffrn_reflns_point_group_measured_fraction_max 0.998
_diffrn_reflns_theta_full 25.242
_diffrn_reflns_theta_max 25.343
_diffrn_reflns_theta_min 2.371
_exptl_absorpt_coefficient_mu 0.254
_exptl_absorpt_correction_T_max 0.9598
_exptl_absorpt_correction_T_min 0.8337
_exptl_absorpt_correction_type numerical
_exptl_absorpt_process_details 'SADABS (version 2016/2)'
_exptl_crystal_colour yellow
_exptl_crystal_density_diffrn 0.905
_exptl_crystal_description BLOCK
_exptl_crystal_F_000 2776
_exptl_crystal_recrystallization_method 'Re-crystallisation from solvent: THF, Hexane'
_exptl_crystal_size_max 0.193
_exptl_crystal_size_mid 0.176
_exptl_crystal_size_min 0.136
_refine_diff_density_max 0.384
_refine_diff_density_min -0.765
_refine_diff_density_rms 0.071
_refine_ls_abs_structure_details
; 
 Refined as an inversion twin. 
;
_refine_ls_abs_structure_Flack 0.12(5)
_refine_ls_extinction_method none
_refine_ls_goodness_of_fit_ref 1.012
_refine_ls_hydrogen_treatment constr
_refine_ls_matrix_type full
_refine_ls_number_parameters 386
_refine_ls_number_reflns 8775
_refine_ls_number_restraints 15
_refine_ls_restrained_S_all 1.015
_refine_ls_R_factor_all 0.1214
_refine_ls_R_factor_gt 0.0860
_refine_ls_shift/su_max 0.001
_refine_ls_shift/su_mean 0.000
_refine_ls_structure_factor_coef Fsqd
_refine_ls_weighting_details 'w=1/[\s^2^(Fo^2^)+(0.1336P)^2^] where P=(Fo^2^+2Fc^2^)/3'
_refine_ls_weighting_scheme calc
_refine_ls_wR_factor_gt 0.2178
_refine_ls_wR_factor_ref 0.2327
_reflns_Friedel_coverage 0.780
_reflns_Friedel_fraction_full 1.000
_reflns_Friedel_fraction_max 0.999
_reflns_number_gt 5081
_reflns_number_total 8775
_reflns_threshold_expression 'I > 2\s(I)'
_cod_data_source_file d0cc00434k2.cif
_cod_data_source_block waf00a
_cod_depositor_comments 'Adding full bibliography for 7125978.cif.'
_cod_original_cell_volume 9596.0(18)
_cod_database_code 7125978
_shelx_shelxl_version_number 2017/1
_shelx_space_group_comment
; 
The symmetry employed for this shelxl refinement is uniquely defined 
by the following loop, which should always be used as a source of 
symmetry information in preference to the above space-group names. 
They are only intended as comments. 
;
_shelx_estimated_absorpt_t_min 0.953
_shelx_estimated_absorpt_t_max 0.966

loop_
_space_group_symop_operation_xyz
'x, y, z'
'-x, -y, z'
'-y+1/2, x+1/2, z+1/2'
'y+1/2, -x+1/2, z+1/2'
'-x+1/2, y+1/2, -z+1/2'
'x+1/2, -y+1/2, -z+1/2'
'y, x, -z'
'-y, -x, -z'

loop_
_atom_site_label
_atom_site_type_symbol
_atom_site_fract_x
_atom_site_fract_y
_atom_site_fract_z
_atom_site_U_iso_or_equiv
_atom_site_adp_type
_atom_site_occupancy
_atom_site_site_symmetry_order
_atom_site_calc_flag
_atom_site_refinement_flags_posn
_atom_site_refinement_flags_adp
_atom_site_refinement_flags_occupancy
Fe Fe 0.28364(5) 0.71636(5) 0.500000 0.0579(5) Uani 1 2 d S T P
N1 N 0.2325(2) 0.7803(2) 0.3418(5) 0.0470(16) Uani 1 1 d . . .
N2 N 0.18027(19) 0.6720(2) 0.2724(5) 0.0424(15) Uani 1 1 d . . .
H2 H 0.163982 0.684873 0.216432 0.051 Uiso 1 1 calc R U .
O1 O 0.27278(19) 0.77160(17) 0.4061(4) 0.0514(15) Uani 1 1 d . . .
O2 O 0.24090(18) 0.68008(17) 0.3913(4) 0.0502(13) Uani 1 1 d . . .
O3 O 0.3403(2) 0.7027(3) 0.4085(6) 0.096(2) Uani 1 1 d . . .
H3OA H 0.373112 0.718742 0.410660 0.144 Uiso 1 1 d R U .
H3OB H 0.346127 0.677349 0.344315 0.144 Uiso 1 1 d R U .
C1 C 0.2154(3) 0.6956(2) 0.3112(5) 0.0412(18) Uani 1 1 d . . .
C2 C 0.2244(3) 0.7423(2) 0.2570(5) 0.0407(18) Uani 1 1 d . . .
H2A H 0.196619 0.750718 0.209581 0.049 Uiso 1 1 calc R U .
C3 C 0.2670(3) 0.7399(3) 0.1733(6) 0.068(3) Uani 1 1 d . . .
H3C H 0.294763 0.730907 0.218551 0.081 Uiso 1 1 calc R U .
H3D H 0.261441 0.715496 0.114543 0.081 Uiso 1 1 calc R U .
C4 C 0.2767(3) 0.7846(3) 0.1120(6) 0.061(2) Uani 1 1 d . . .
H4A H 0.251373 0.791527 0.056833 0.073 Uiso 1 1 calc R U .
H4B H 0.305938 0.781994 0.067427 0.073 Uiso 1 1 calc R U .
C5 C 0.2809(3) 0.8244(3) 0.2028(6) 0.052(2) Uani 1 1 d . . .
H5A H 0.309935 0.820514 0.247466 0.062 Uiso 1 1 calc R U .
H5B H 0.282495 0.854461 0.161660 0.062 Uiso 1 1 calc R U .
C6 C 0.2405(3) 0.8249(3) 0.2854(7) 0.063(2) Uani 1 1 d . . .
H6A H 0.246075 0.848643 0.345810 0.076 Uiso 1 1 calc R U .
H6B H 0.212250 0.833910 0.242180 0.076 Uiso 1 1 calc R U .
C7 C 0.1908(4) 0.7836(3) 0.4253(12) 0.125(5) Uani 1 1 d . . .
H7A H 0.162826 0.782096 0.375556 0.151 Uiso 1 1 calc R U .
H7B H 0.191098 0.754596 0.471158 0.151 Uiso 1 1 calc R U .
C8 C 0.1831(4) 0.8169(4) 0.500000 0.125(5) Uani 1 2 d S TU P
H8A H 0.185968 0.847843 0.463481 0.151 Uiso 0.5 1 calc R U P
H8B H 0.152156 0.814034 0.536516 0.151 Uiso 0.5 1 calc R U P
C11 C 0.1652(2) 0.6271(2) 0.3114(5) 0.0358(17) Uani 1 1 d . . .
C12 C 0.1878(3) 0.5879(2) 0.2831(5) 0.0376(17) Uani 1 1 d . . .
C13 C 0.1723(2) 0.5450(2) 0.3214(5) 0.0390(17) Uani 1 1 d . . .
H13 H 0.190795 0.518396 0.306961 0.047 Uiso 1 1 calc R U .
C14 C 0.1310(2) 0.5397(2) 0.3796(5) 0.0331(16) Uani 1 1 d . . .
C15 C 0.1080(2) 0.5816(2) 0.4088(5) 0.0329(16) Uani 1 1 d . . .
H15 H 0.079759 0.579463 0.450884 0.039 Uiso 1 1 calc R U .
C16 C 0.1235(2) 0.6244(2) 0.3809(6) 0.0375(17) Uani 1 1 d . . .
C17 C 0.0973(2) 0.6680(3) 0.4156(6) 0.0426(13) Uani 1 1 d . . .
H17 H 0.111666 0.695020 0.374914 0.051 Uiso 1 1 calc R U .
C18 C 0.0461(3) 0.6658(3) 0.3818(8) 0.063(2) Uani 1 1 d . . .
H18A H 0.041796 0.680087 0.305287 0.094 Uiso 1 1 calc R U .
H18B H 0.027595 0.682526 0.439562 0.094 Uiso 1 1 calc R U .
H18C H 0.036092 0.633399 0.378834 0.094 Uiso 1 1 calc R U .
C19 C 0.1028(4) 0.6750(4) 0.5463(9) 0.096(4) Uani 1 1 d . . .
H19A H 0.083266 0.700921 0.571532 0.144 Uiso 1 1 calc R U .
H19B H 0.135229 0.681875 0.564204 0.144 Uiso 1 1 calc R U .
H19C H 0.093324 0.646777 0.587138 0.144 Uiso 1 1 calc R U .
C20 C 0.2340(2) 0.5892(3) 0.2097(6) 0.0426(13) Uani 1 1 d . . .
H20 H 0.240251 0.621862 0.185820 0.051 Uiso 1 1 calc R U .
C21 C 0.2759(3) 0.5711(4) 0.2815(9) 0.084(3) Uani 1 1 d . . .
H21A H 0.276432 0.586623 0.357265 0.125 Uiso 1 1 calc R U .
H21B H 0.304654 0.577764 0.239671 0.125 Uiso 1 1 calc R U .
H21C H 0.272866 0.537627 0.292895 0.125 Uiso 1 1 calc R U .
C22 C 0.2294(3) 0.5586(4) 0.0979(8) 0.074(3) Uani 1 1 d . . .
H22A H 0.207174 0.572847 0.044506 0.111 Uiso 1 1 calc R U .
H22B H 0.218574 0.527594 0.119516 0.111 Uiso 1 1 calc R U .
H22C H 0.259670 0.556153 0.059769 0.111 Uiso 1 1 calc R U .
C31 C 0.1116(3) 0.4927(2) 0.4214(6) 0.0437(18) Uani 1 1 d . . .
C32 C 0.1442(3) 0.4538(3) 0.3938(8) 0.057(2) Uani 1 1 d . . .
H32A H 0.173622 0.458887 0.436015 0.069 Uiso 1 1 calc R U .
H32B H 0.151145 0.454340 0.309547 0.069 Uiso 1 1 calc R U .
C33 C 0.1249(3) 0.4056(3) 0.4262(8) 0.067(3) Uani 1 1 d . . .
H33 H 0.147668 0.380571 0.407786 0.081 Uiso 1 1 calc R U .
C34 C 0.0794(3) 0.3975(3) 0.3662(6) 0.053(2) Uani 1 1 d . . .
H34A H 0.066062 0.367776 0.392787 0.064 Uiso 1 1 calc R U .
H34B H 0.084466 0.395490 0.281317 0.064 Uiso 1 1 calc R U .
C35 C 0.0457(3) 0.4366(3) 0.3924(7) 0.049(2) Uani 1 1 d . . .
H35 H 0.015882 0.431247 0.350486 0.059 Uiso 1 1 calc R U .
C36 C 0.0369(3) 0.4385(3) 0.5261(5) 0.0427(18) Uani 1 1 d . . .
H36A H 0.015678 0.464395 0.544355 0.051 Uiso 1 1 calc R U .
H36B H 0.022173 0.409320 0.551927 0.051 Uiso 1 1 calc R U .
C37 C 0.0811(3) 0.4451(3) 0.5879(7) 0.055(2) Uani 1 1 d . . .
H37 H 0.075030 0.445080 0.673431 0.066 Uiso 1 1 calc R U .
C38 C 0.1028(4) 0.4926(3) 0.5530(7) 0.065(3) Uani 1 1 d . . .
H38A H 0.081489 0.518058 0.573878 0.077 Uiso 1 1 calc R U .
H38B H 0.132344 0.497281 0.595159 0.077 Uiso 1 1 calc R U .
C39 C 0.1159(3) 0.4091(4) 0.5614(8) 0.080(3) Uani 1 1 d . . .
H39A H 0.104863 0.378859 0.590743 0.096 Uiso 1 1 calc R U .
H39B H 0.145235 0.416663 0.601582 0.096 Uiso 1 1 calc R U .
C40 C 0.0656(2) 0.4837(2) 0.3589(6) 0.0350(16) Uani 1 1 d . . .
H40A H 0.043215 0.508300 0.379450 0.042 Uiso 1 1 calc R U .
H40B H 0.070625 0.484753 0.273804 0.042 Uiso 1 1 calc R U .
S1O S 0.10106(11) 0.76686(13) 0.1433(3) 0.1064(12) Uani 1 1 d . . .
O1O O 0.0591(4) 0.7538(5) 0.1981(11) 0.198(6) Uani 1 1 d . . .
O2O O 0.1308(3) 0.7272(2) 0.1032(7) 0.107(2) Uani 1 1 d . . .
O3O O 0.1310(4) 0.8079(6) 0.2077(11) 0.207(7) Uani 1 1 d . . .
C1O C 0.0869(5) 0.7970(5) 0.0099(15) 0.156(7) Uani 1 1 d D U .
F1O F 0.0595(4) 0.8356(4) 0.0338(10) 0.207(5) Uani 1 1 d D . .
F2O F 0.0636(4) 0.7658(3) -0.0527(8) 0.160(4) Uani 1 1 d D . .
F3O F 0.1237(4) 0.8083(3) -0.0435(6) 0.149(4) Uani 1 1 d D . .

loop_
_atom_site_aniso_label
_atom_site_aniso_U_11
_atom_site_aniso_U_22
_atom_site_aniso_U_33
_atom_site_aniso_U_23
_atom_site_aniso_U_13
_atom_site_aniso_U_12
Fe 0.0630(7) 0.0630(7) 0.0479(8) -0.0061(5) -0.0061(5) -0.0286(9)
N1 0.057(4) 0.041(4) 0.043(3) 0.001(3) 0.016(3) -0.022(3)
N2 0.034(4) 0.049(4) 0.045(3) 0.012(3) -0.009(3) -0.003(3)
O1 0.067(4) 0.046(3) 0.041(3) -0.009(2) 0.015(3) -0.035(3)
O2 0.063(4) 0.046(3) 0.041(3) -0.006(2) -0.007(3) -0.012(3)
O3 0.057(4) 0.121(6) 0.111(5) -0.046(5) 0.015(4) -0.035(4)
C1 0.052(5) 0.051(5) 0.021(3) -0.015(3) -0.004(3) -0.021(4)
C2 0.049(5) 0.041(4) 0.033(3) 0.002(3) 0.020(3) -0.016(4)
C3 0.088(7) 0.079(6) 0.036(4) -0.031(4) 0.026(4) -0.038(5)
C4 0.083(6) 0.074(6) 0.026(3) -0.006(4) 0.013(4) -0.030(5)
C5 0.064(5) 0.053(5) 0.039(4) 0.008(4) 0.005(4) -0.021(4)
C6 0.089(7) 0.042(5) 0.059(5) -0.004(4) 0.024(5) -0.015(5)
C7 0.156(11) 0.049(6) 0.171(11) -0.051(7) 0.116(9) -0.030(6)
C8 0.156(11) 0.049(6) 0.171(11) -0.051(7) 0.116(9) -0.030(6)
C11 0.040(4) 0.045(4) 0.023(3) 0.011(3) -0.009(3) -0.018(4)
C12 0.057(5) 0.044(5) 0.012(3) -0.006(3) -0.001(3) 0.012(4)
C13 0.040(4) 0.044(5) 0.033(4) 0.015(3) 0.000(3) -0.008(3)
C14 0.026(4) 0.045(4) 0.029(3) 0.001(3) -0.017(3) -0.013(3)
C15 0.026(4) 0.055(5) 0.017(3) 0.001(3) -0.006(3) -0.007(3)
C16 0.038(4) 0.030(4) 0.045(4) -0.009(3) -0.021(3) -0.010(3)
C17 0.029(3) 0.049(3) 0.049(3) 0.002(3) 0.012(2) -0.011(2)
C18 0.055(6) 0.053(5) 0.081(6) -0.003(5) 0.001(5) 0.015(4)
C19 0.118(9) 0.087(8) 0.083(7) -0.022(6) -0.018(6) 0.035(7)
C20 0.029(3) 0.049(3) 0.049(3) 0.002(3) 0.012(2) -0.011(2)
C21 0.048(6) 0.124(9) 0.079(6) -0.009(6) 0.018(5) -0.002(6)
C22 0.054(6) 0.106(8) 0.062(5) 0.003(5) 0.008(4) -0.017(5)
C31 0.049(5) 0.035(4) 0.047(4) -0.005(3) 0.001(3) -0.005(4)
C32 0.043(5) 0.044(5) 0.086(6) 0.019(4) 0.031(4) 0.001(4)
C33 0.070(6) 0.040(5) 0.093(7) 0.025(5) 0.041(6) 0.012(5)
C34 0.091(7) 0.043(5) 0.027(4) 0.004(3) 0.012(4) -0.017(5)
C35 0.031(4) 0.057(5) 0.060(5) -0.017(4) -0.004(4) -0.009(4)
C36 0.050(5) 0.051(5) 0.027(4) 0.012(3) 0.001(3) -0.015(4)
C37 0.064(6) 0.050(5) 0.051(5) 0.014(4) -0.004(4) -0.003(4)
C38 0.083(7) 0.066(6) 0.045(4) 0.015(4) 0.007(4) -0.034(5)
C39 0.073(7) 0.100(8) 0.068(6) 0.063(6) -0.012(5) -0.006(6)
C40 0.034(4) 0.038(4) 0.033(3) 0.012(3) -0.003(3) -0.004(3)
S1O 0.0685(19) 0.117(3) 0.134(3) 0.045(2) 0.0075(19) 0.0093(18)
O1O 0.114(7) 0.265(14) 0.216(11) 0.143(11) 0.083(8) 0.003(8)
O2O 0.116(6) 0.078(5) 0.126(6) 0.013(5) -0.028(5) 0.000(5)
O3O 0.107(7) 0.328(17) 0.185(11) -0.142(12) -0.049(7) 0.023(9)
C1O 0.22(2) 0.095(11) 0.156(15) -0.010(11) -0.069(15) -0.068(13)
F1O 0.226(11) 0.194(9) 0.201(10) 0.055(8) 0.033(8) 0.145(9)
F2O 0.191(8) 0.127(7) 0.162(8) 0.038(6) -0.056(7) -0.011(6)
F3O 0.206(9) 0.135(7) 0.104(5) 0.016(4) 0.042(5) -0.096(6)

loop_
_atom_type_symbol
_atom_type_description
_atom_type_scat_dispersion_real
_atom_type_scat_dispersion_imag
_atom_type_scat_source
C C 0.0033 0.0016 'International Tables Vol C Tables 4.2.6.8 and 6.1.1.4'
H H 0.0000 0.0000 'International Tables Vol C Tables 4.2.6.8 and 6.1.1.4'
N N 0.0061 0.0033 'International Tables Vol C Tables 4.2.6.8 and 6.1.1.4'
O O 0.0106 0.0060 'International Tables Vol C Tables 4.2.6.8 and 6.1.1.4'
F F 0.0171 0.0103 'International Tables Vol C Tables 4.2.6.8 and 6.1.1.4'
S S 0.1246 0.1234 'International Tables Vol C Tables 4.2.6.8 and 6.1.1.4'
Fe Fe 0.3463 0.8444 'International Tables Vol C Tables 4.2.6.8 and 6.1.1.4'

loop_
_geom_angle_atom_site_label_1
_geom_angle_atom_site_label_2
_geom_angle_atom_site_label_3
_geom_angle
_geom_angle_site_symmetry_1
_geom_angle_site_symmetry_3
O1 Fe O1 92.5(3) 8_666 .
O1 Fe O3 90.0(3) 8_666 8_666
O1 Fe O3 177.4(3) . 8_666
O1 Fe O3 177.4(3) 8_666 .
O1 Fe O3 90.0(3) . .
O3 Fe O3 87.4(5) 8_666 .
O1 Fe O2 89.0(2) 8_666 8_666
O1 Fe O2 85.9(2) . 8_666
O3 Fe O2 94.1(2) 8_666 8_666
O3 Fe O2 91.3(2) . 8_666
O1 Fe O2 85.9(2) 8_666 .
O1 Fe O2 89.0(2) . .
O3 Fe O2 91.3(2) 8_666 .
O3 Fe O2 94.1(2) . .
O2 Fe O2 172.6(3) 8_666 .
O1 N1 C6 105.1(6) . .
O1 N1 C2 110.1(6) . .
C6 N1 C2 112.6(5) . .
O1 N1 C7 109.3(7) . .
C6 N1 C7 110.3(7) . .
C2 N1 C7 109.3(6) . .
C1 N2 C11 126.9(6) . .
N1 O1 Fe 124.9(4) . .
C1 O2 Fe 128.0(4) . .
O2 C1 N2 121.2(6) . .
O2 C1 C2 121.4(6) . .
N2 C1 C2 117.4(6) . .
N1 C2 C1 114.6(5) . .
N1 C2 C3 108.3(6) . .
C1 C2 C3 110.5(6) . .
C4 C3 C2 113.5(7) . .
C3 C4 C5 109.6(5) . .
C6 C5 C4 111.8(6) . .
N1 C6 C5 113.3(7) . .
C8 C7 N1 125.9(8) . .
C8 C7 C7 39.8(9) . 8_666
N1 C7 C7 105.5(7) . 8_666
C7 C8 C7 100.5(18) 8_666 .
C12 C11 N2 122.4(6) . .
C12 C11 C16 119.5(6) . .
N2 C11 C16 118.1(6) . .
C11 C12 C13 121.1(6) . .
C11 C12 C20 121.3(6) . .
C13 C12 C20 117.6(6) . .
C14 C13 C12 122.3(7) . .
C13 C14 C15 115.2(6) . .
C13 C14 C31 124.3(6) . .
C15 C14 C31 120.3(6) . .
C16 C15 C14 124.5(6) . .
C15 C16 C11 117.1(6) . .
C15 C16 C17 121.9(7) . .
C11 C16 C17 121.0(6) . .
C16 C17 C19 108.5(7) . .
C16 C17 C18 112.3(6) . .
C19 C17 C18 110.9(8) . .
C21 C20 C22 108.3(7) . .
C21 C20 C12 111.4(6) . .
C22 C20 C12 110.8(6) . .
C32 C31 C40 108.5(6) . .
C32 C31 C38 108.1(7) . .
C40 C31 C38 108.6(6) . .
C32 C31 C14 111.4(6) . .
C40 C31 C14 108.5(6) . .
C38 C31 C14 111.7(6) . .
C31 C32 C33 113.4(6) . .
C34 C33 C32 110.1(7) . .
C34 C33 C39 108.5(7) . .
C32 C33 C39 103.9(8) . .
C33 C34 C35 110.7(6) . .
C34 C35 C40 111.7(6) . .
C34 C35 C36 109.0(6) . .
C40 C35 C36 106.3(6) . .
C37 C36 C35 109.9(6) . .
C36 C37 C39 113.5(7) . .
C36 C37 C38 109.7(7) . .
C39 C37 C38 106.9(8) . .
C31 C38 C37 108.8(7) . .
C37 C39 C33 111.2(7) . .
C35 C40 C31 111.0(6) . .
O1O S1O O2O 114.9(7) . .
O1O S1O O3O 116.3(8) . .
O2O S1O O3O 112.8(5) . .
O1O S1O C1O 108.2(7) . .
O2O S1O C1O 103.5(6) . .
O3O S1O C1O 98.9(7) . .
F3O C1O F2O 109.6(13) . .
F3O C1O F1O 111.3(13) . .
F2O C1O F1O 110.9(14) . .
F3O C1O S1O 110.3(11) . .
F2O C1O S1O 104.4(10) . .
F1O C1O S1O 110.2(11) . .

loop_
_geom_bond_atom_site_label_1
_geom_bond_atom_site_label_2
_geom_bond_distance
_geom_bond_site_symmetry_2
Fe O1 1.952(5) 8_666
Fe O1 1.952(5) .
Fe O3 1.984(6) 8_666
Fe O3 1.984(7) .
Fe O2 2.046(5) 8_666
Fe O2 2.046(5) .
N1 O1 1.403(8) .
N1 C6 1.459(10) .
N1 C2 1.487(9) .
N1 C7 1.543(11) .
N2 C1 1.302(8) .
N2 C11 1.439(9) .
O2 C1 1.262(8) .
C1 C2 1.508(9) .
C2 C3 1.566(10) .
C3 C4 1.496(12) .
C4 C5 1.558(10) .
C5 C6 1.505(11) .
C7 C8 1.310(13) .
C7 C7 2.01(3) 8_666
C11 C12 1.347(10) .
C11 C16 1.449(10) .
C12 C13 1.390(9) .
C12 C20 1.578(9) .
C13 C14 1.374(9) .
C14 C15 1.423(10) .
C14 C31 1.545(10) .
C15 C16 1.353(9) .
C16 C17 1.522(10) .
C17 C19 1.526(12) .
C17 C18 1.530(11) .
C20 C21 1.554(12) .
C20 C22 1.566(12) .
C31 C32 1.498(10) .
C31 C40 1.533(10) .
C31 C38 1.536(10) .
C32 C33 1.544(11) .
C33 C34 1.503(12) .
C33 C39 1.581(13) .
C34 C35 1.520(11) .
C35 C40 1.525(10) .
C35 C36 1.560(10) .
C36 C37 1.473(10) .
C37 C39 1.475(13) .
C37 C38 1.561(11) .
S1O O1O 1.416(9) .
S1O O2O 1.503(9) .
S1O O3O 1.644(12) .
S1O C1O 1.811(18) .
C1O F3O 1.270(14) .
C1O F2O 1.335(12) .
C1O F1O 1.397(13) .

loop_
_geom_torsion_atom_site_label_1
_geom_torsion_atom_site_label_2
_geom_torsion_atom_site_label_3
_geom_torsion_atom_site_label_4
_geom_torsion
_geom_torsion_site_symmetry_4
C6 N1 O1 Fe -179.2(4) .
C2 N1 O1 Fe -57.7(6) .
C7 N1 O1 Fe 62.4(6) .
Fe O2 C1 N2 -159.0(5) .
Fe O2 C1 C2 20.7(9) .
C11 N2 C1 O2 0.1(11) .
C11 N2 C1 C2 -179.7(6) .
O1 N1 C2 C1 63.6(7) .
C6 N1 C2 C1 -179.4(7) .
C7 N1 C2 C1 -56.4(10) .
O1 N1 C2 C3 -60.2(7) .
C6 N1 C2 C3 56.8(9) .
C7 N1 C2 C3 179.8(8) .
O2 C1 C2 N1 -47.5(10) .
N2 C1 C2 N1 132.2(7) .
O2 C1 C2 C3 75.0(8) .
N2 C1 C2 C3 -105.2(8) .
N1 C2 C3 C4 -56.4(8) .
C1 C2 C3 C4 177.4(6) .
C2 C3 C4 C5 53.1(10) .
C3 C4 C5 C6 -50.4(10) .
O1 N1 C6 C5 62.1(8) .
C2 N1 C6 C5 -57.8(9) .
C7 N1 C6 C5 179.7(8) .
C4 C5 C6 N1 53.2(10) .
O1 N1 C7 C8 69.6(16) .
C6 N1 C7 C8 -45.5(18) .
C2 N1 C7 C8 -169.9(13) .
O1 N1 C7 C7 31.2(7) 8_666
C6 N1 C7 C7 -83.9(8) 8_666
C2 N1 C7 C7 151.7(6) 8_666
N1 C7 C8 C7 -69.3(13) 8_666
C1 N2 C11 C12 -74.9(9) .
C1 N2 C11 C16 106.9(8) .
N2 C11 C12 C13 -179.6(6) .
C16 C11 C12 C13 -1.4(9) .
N2 C11 C12 C20 3.0(9) .
C16 C11 C12 C20 -178.7(5) .
C11 C12 C13 C14 6.7(10) .
C20 C12 C13 C14 -175.8(6) .
C12 C13 C14 C15 -6.6(9) .
C12 C13 C14 C31 178.5(6) .
C13 C14 C15 C16 1.6(9) .
C31 C14 C15 C16 176.8(6) .
C14 C15 C16 C11 3.2(9) .
C14 C15 C16 C17 -179.6(6) .
C12 C11 C16 C15 -3.4(9) .
N2 C11 C16 C15 174.9(5) .
C12 C11 C16 C17 179.4(6) .
N2 C11 C16 C17 -2.3(8) .
C15 C16 C17 C19 72.2(9) .
C11 C16 C17 C19 -110.7(8) .
C15 C16 C17 C18 -50.7(9) .
C11 C16 C17 C18 126.4(7) .
C11 C12 C20 C21 115.3(8) .
C13 C12 C20 C21 -62.1(8) .
C11 C12 C20 C22 -124.1(7) .
C13 C12 C20 C22 58.4(8) .
C13 C14 C31 C32 1.8(9) .
C15 C14 C31 C32 -172.9(6) .
C13 C14 C31 C40 -117.6(7) .
C15 C14 C31 C40 67.8(7) .
C13 C14 C31 C38 122.8(8) .
C15 C14 C31 C38 -51.9(9) .
C40 C31 C32 C33 -56.7(9) .
C38 C31 C32 C33 60.9(10) .
C14 C31 C32 C33 -176.0(7) .
C31 C32 C33 C34 56.8(10) .
C31 C32 C33 C39 -59.2(10) .
C32 C33 C34 C35 -54.3(9) .
C39 C33 C34 C35 58.7(8) .
C33 C34 C35 C40 56.3(8) .
C33 C34 C35 C36 -60.9(8) .
C34 C35 C36 C37 57.8(8) .
C40 C35 C36 C37 -62.7(8) .
C35 C36 C37 C39 -56.6(8) .
C35 C36 C37 C38 62.9(9) .
C32 C31 C38 C37 -59.8(9) .
C40 C31 C38 C37 57.7(9) .
C14 C31 C38 C37 177.3(7) .
C36 C37 C38 C31 -60.3(10) .
C39 C37 C38 C31 63.2(9) .
C36 C37 C39 C33 55.5(10) .
C38 C37 C39 C33 -65.6(9) .
C34 C33 C39 C37 -55.2(10) .
C32 C33 C39 C37 62.0(10) .
C34 C35 C40 C31 -57.3(8) .
C36 C35 C40 C31 61.5(7) .
C32 C31 C40 C35 56.3(8) .
C38 C31 C40 C35 -61.0(8) .
C14 C31 C40 C35 177.4(6) .
O1O S1O C1O F3O -178.4(10) .
O2O S1O C1O F3O -56.0(10) .
O3O S1O C1O F3O 60.1(10) .
O1O S1O C1O F2O -60.7(13) .
O2O S1O C1O F2O 61.6(11) .
O3O S1O C1O F2O 177.7(10) .
O1O S1O C1O F1O 58.4(13) .
O2O S1O C1O F1O -179.2(10) .
O3O S1O C1O F1O -63.1(12) .
